data_2102506
loop_
_publ_author_name
'Kubicki, Maciej'

_publ_section_title
;
 Structural phase transitions, and Br&#x00B7;&#x00B7;&#x00B7;N and
 Br&#x00B7;&#x00B7;&#x00B7;Br interactions in
 1-phenyl-2-methyl-4-nitro-5-bromoimidazole
;
_journal_issue 3
_journal_name_full 'Acta Crystallographica Section B'
_journal_page_first 333
_journal_page_last 342
_journal_paper_doi 10.1107/S0108768104005853
_journal_volume 60
_journal_year 2004
_chemical_formula_moiety 'C10 H8 Br N3 O2'
_chemical_formula_sum 'C10 H8 Br N3 O2'
_chemical_formula_weight 282.10
_chemical_name_systematic
;
1-phenyl-4-nitro-5-bromo-imidazole
;
_space_group_IT_number 2
_symmetry_cell_setting triclinic
_symmetry_space_group_name_Hall '-P 1'
_symmetry_space_group_name_H-M 'P -1'
_atom_sites_solution_hydrogens geom
_atom_sites_solution_primary direct
_atom_sites_solution_secondary difmap
_audit_creation_method SHELXL-97
_cell_angle_alpha 92.683(13)
_cell_angle_beta 106.506(12)
_cell_angle_gamma 90.277(12)
_cell_formula_units_Z 2
_cell_length_a 6.9654(10)
_cell_length_b 6.8215(10)
_cell_length_c 11.3983(17)
_cell_measurement_reflns_used 1221
_cell_measurement_temperature 100.0(10)
_cell_measurement_theta_max 22
_cell_measurement_theta_min 4
_cell_volume 518.60(14)
_computing_cell_refinement 'CrysAlisCCD v.169 (Oxford Diffraction, 2003a)'
_computing_data_collection 'CrysAlisCCD v.169 (Oxford Diffraction, 2003a)'
_computing_data_reduction 'CrysAlisRed v.169 (Oxford Diffraction, 2003b)'
_computing_structure_refinement 'SHELXL-97 (Sheldrick, 1997)'
_computing_structure_solution 'SIR-2002 (Burla et al., 2003)'
_diffrn_ambient_temperature 100.0(10)
_diffrn_measured_fraction_theta_full 0.642
_diffrn_measured_fraction_theta_max 0.571
_diffrn_measurement_device_type 'KUMA KM4CCD four-circle diffractometer'
_diffrn_measurement_method \w-scan
_diffrn_radiation_monochromator graphite
_diffrn_radiation_source 'fine-focus sealed tube'
_diffrn_radiation_type MoK\a
_diffrn_radiation_wavelength 0.71073
_diffrn_reflns_av_R_equivalents 0.0716
_diffrn_reflns_av_sigmaI/netI 0.0553
_diffrn_reflns_limit_h_max 9
_diffrn_reflns_limit_h_min -9
_diffrn_reflns_limit_k_max 9
_diffrn_reflns_limit_k_min -9
_diffrn_reflns_limit_l_max 15
_diffrn_reflns_limit_l_min -15
_diffrn_reflns_number 6344
_diffrn_reflns_theta_full 25.00
_diffrn_reflns_theta_max 29.93
_diffrn_reflns_theta_min 3.73
_exptl_absorpt_coefficient_mu 3.951
_exptl_absorpt_correction_T_max 0.594
_exptl_absorpt_correction_T_min 0.305
_exptl_absorpt_correction_type multi-scan
_exptl_absorpt_process_details 'SORTAV (Blessing, 1989)'
_exptl_crystal_colour colourless
_exptl_crystal_density_diffrn 1.806
_exptl_crystal_density_method 'not measured'
_exptl_crystal_description prism
_exptl_crystal_F_000 280
_exptl_crystal_size_max 0.5
_exptl_crystal_size_mid 0.3
_exptl_crystal_size_min 0.1
_refine_diff_density_max 1.820
_refine_diff_density_min -1.852
_refine_ls_extinction_method none
_refine_ls_goodness_of_fit_ref 1.114
_refine_ls_hydrogen_treatment mixed
_refine_ls_matrix_type full
_refine_ls_number_parameters 146
_refine_ls_number_reflns 1720
_refine_ls_number_restraints 0
_refine_ls_restrained_S_all 1.114
_refine_ls_R_factor_all 0.0605
_refine_ls_R_factor_gt 0.0578
_refine_ls_shift/su_max 0.027
_refine_ls_shift/su_mean 0.005
_refine_ls_structure_factor_coef Fsqd
_refine_ls_weighting_details 'calc w=1/[\s^2^(Fo^2^)+(0.0209P)^2^+5.8358P] where P=(Fo^2^+2Fc^2^)/3'
_refine_ls_weighting_scheme calc
_refine_ls_wR_factor_gt 0.1600
_refine_ls_wR_factor_ref 0.1613
_reflns_number_gt 1586
_reflns_number_total 1720
_reflns_threshold_expression >2sigma(I)
_cod_data_source_file bk5005.cif
_cod_data_source_block 100K
_cod_original_sg_symbol_H-M P-1
_cod_database_code 2102506

loop_
_symmetry_equiv_pos_as_xyz
'x, y, z'
'-x, -y, -z'

loop_
_atom_site_label
_atom_site_fract_x
_atom_site_fract_y
_atom_site_fract_z
_atom_site_U_iso_or_equiv
_atom_site_adp_type
_atom_site_calc_flag
_atom_site_refinement_flags
_atom_site_occupancy
_atom_site_type_symbol
N1 0.8092(9) 0.7313(11) 0.1534(6) 0.0217(14) Uani d . 1 N
C11 0.9712(10) 0.7195(14) 0.2643(6) 0.0228(17) Uani d . 1 C
C12 1.0368(12) 0.5357(14) 0.3087(8) 0.0232(16) Uani d . 1 C
H12 0.9795 0.4172 0.2655 0.028 Uiso calc R 1 H
C13 1.1894(13) 0.5338(14) 0.4187(8) 0.0251(17) Uani d . 1 C
H13 1.2374 0.4118 0.4512 0.030 Uiso calc R 1 H
C14 1.2728(12) 0.7090(15) 0.4819(7) 0.0278(18) Uani d . 1 C
H14 1.3757 0.7057 0.5572 0.033 Uiso calc R 1 H
C15 1.2063(14) 0.8830(17) 0.4354(9) 0.035(2) Uani d . 1 C
H15 1.2647 1.0015 0.4781 0.042 Uiso calc R 1 H
C16 1.0547(14) 0.8918(17) 0.3266(9) 0.034(2) Uani d . 1 C
H16 1.0088 1.0151 0.2953 0.041 Uiso calc R 1 H
C2 0.6094(11) 0.7311(14) 0.1477(7) 0.0232(17) Uani d . 1 C
C21 0.5387(11) 0.7104(15) 0.2581(7) 0.0256(18) Uani d . 1 C
H21A 0.6152 0.6084 0.3081 0.033 Uiso calc R 1 H
H21B 0.3962 0.6735 0.2327 0.033 Uiso calc R 1 H
H21C 0.5582 0.8355 0.3062 0.033 Uiso calc R 1 H
N3 0.4962(9) 0.7493(9) 0.0351(5) 0.0127(11) Uani d . 1 N
C4 0.6271(10) 0.7560(11) -0.0337(6) 0.0161(14) Uani d . 1 C
N4 0.5557(10) 0.7883(12) -0.1618(6) 0.0253(15) Uani d . 1 N
O41 0.6784(8) 0.7969(10) -0.2206(5) 0.0271(13) Uani d . 1 O
O42 0.3742(8) 0.8015(10) -0.2077(5) 0.0267(13) Uani d . 1 O
C5 0.8233(10) 0.7505(10) 0.0378(6) 0.0147(13) Uani d . 1 C
Br5 1.07127(10) 0.75271(10) 0.00703(6) 0.0131(2) Uani d . 1 Br

loop_
_atom_site_aniso_label
_atom_site_aniso_U_11
_atom_site_aniso_U_22
_atom_site_aniso_U_33
_atom_site_aniso_U_12
_atom_site_aniso_U_13
_atom_site_aniso_U_23
N1 0.007(3) 0.049(4) 0.009(3) -0.004(3) 0.004(2) 0.002(3)
C11 0.006(3) 0.056(5) 0.005(3) -0.003(3) 0.001(2) -0.003(3)
C12 0.015(4) 0.038(5) 0.014(4) 0.004(3) 0.001(3) 0.007(3)
C13 0.022(4) 0.035(5) 0.017(4) 0.002(3) 0.001(3) 0.005(3)
C14 0.016(4) 0.057(6) 0.008(3) 0.002(4) 0.000(3) 0.005(3)
C15 0.019(4) 0.053(6) 0.026(5) -0.003(4) -0.002(3) -0.014(4)
C16 0.018(4) 0.060(7) 0.020(4) 0.005(4) -0.002(3) -0.002(4)
C2 0.007(3) 0.052(5) 0.012(4) -0.001(3) 0.005(3) 0.001(3)
C21 0.010(3) 0.056(6) 0.012(3) 0.000(3) 0.004(3) 0.003(3)
N3 0.010(3) 0.020(3) 0.010(3) -0.002(2) 0.004(2) -0.001(2)
C4 0.006(3) 0.030(4) 0.012(3) -0.005(3) 0.003(2) 0.000(3)
N4 0.009(3) 0.056(5) 0.011(3) -0.003(3) 0.004(2) 0.001(3)
O41 0.016(3) 0.054(4) 0.014(3) 0.000(3) 0.009(2) 0.003(2)
O42 0.011(3) 0.054(4) 0.013(3) 0.002(2) 0.000(2) 0.002(2)
C5 0.012(3) 0.020(3) 0.013(3) -0.005(3) 0.006(3) -0.005(2)
Br5 0.0081(3) 0.0181(4) 0.0141(4) -0.0012(2) 0.0049(2) -0.0002(2)

loop_
_atom_type_symbol
_atom_type_description
_atom_type_scat_dispersion_real
_atom_type_scat_dispersion_imag
_atom_type_scat_source
C C 0.0033 0.0016 'International Tables Vol C Tables 4.2.6.8 and 6.1.1.4'
H H 0.0000 0.0000 'International Tables Vol C Tables 4.2.6.8 and 6.1.1.4'
N N 0.0061 0.0033 'International Tables Vol C Tables 4.2.6.8 and 6.1.1.4'
O O 0.0106 0.0060 'International Tables Vol C Tables 4.2.6.8 and 6.1.1.4'
Br Br -0.2901 2.4595 'International Tables Vol C Tables 4.2.6.8 and 6.1.1.4'

loop_
_geom_angle_atom_site_label_1
_geom_angle_atom_site_label_2
_geom_angle_atom_site_label_3
_geom_angle
C5 N1 C2 107.7(6)
C5 N1 C11 127.4(6)
C2 N1 C11 124.9(6)
C16 C11 C12 121.4(8)
C16 C11 N1 118.5(8)
C12 C11 N1 120.0(8)
C13 C12 C11 117.4(8)
C12 C13 C14 121.0(8)
C15 C14 C13 119.7(8)
C14 C15 C16 121.2(10)
C11 C16 C15 119.3(10)
N3 C2 N1 111.5(6)
N3 C2 C21 126.3(6)
N1 C2 C21 122.2(7)
C2 N3 C4 104.8(6)
N3 C4 C5 111.7(6)
N3 C4 N4 120.1(6)
C5 C4 N4 127.8(6)
O42 N4 O41 123.5(7)
O42 N4 C4 118.1(6)
O41 N4 C4 118.4(6)
N1 C5 C4 104.3(6)
N1 C5 Br5 120.7(5)
C4 C5 Br5 134.9(5)

loop_
_geom_bond_atom_site_label_1
_geom_bond_atom_site_label_2
_geom_bond_distance
N1 C5 1.360(9)
N1 C2 1.375(9)
N1 C11 1.442(9)
C11 C16 1.380(14)
C11 C12 1.404(13)
C12 C13 1.395(11)
C13 C14 1.400(13)
C14 C15 1.352(15)
C15 C16 1.386(13)
C2 N3 1.313(10)
C2 C21 1.488(10)
N3 C4 1.363(8)
C4 C5 1.380(9)
C4 N4 1.430(10)
N4 O42 1.229(8)
N4 O41 1.230(8)
C5 Br5 1.858(7)

loop_
_geom_hbond_atom_site_label_D
_geom_hbond_atom_site_label_H
_geom_hbond_atom_site_label_A
_geom_hbond_site_symmetry_A
_geom_hbond_distance_DH
_geom_hbond_distance_HA
_geom_hbond_distance_DA
_geom_hbond_angle_DHA
C12 H12 O42 2_665 0.95 2.77 3.553(11) 140.2
C21 H21B Br5 1_455 0.98 2.98 3.697(8) 131.2

loop_
_geom_torsion_atom_site_label_1
_geom_torsion_atom_site_label_2
_geom_torsion_atom_site_label_3
_geom_torsion_atom_site_label_4
_geom_torsion
C5 N1 C11 C16 86.3(11)
C2 N1 C11 C16 -91.5(11)
C5 N1 C11 C12 -95.6(10)
C2 N1 C11 C12 86.6(11)
C16 C11 C12 C13 0.2(11)
N1 C11 C12 C13 -177.8(7)
C11 C12 C13 C14 0.1(13)
C12 C13 C14 C15 -0.6(12)
C13 C14 C15 C16 0.8(14)
C12 C11 C16 C15 -0.1(13)
N1 C11 C16 C15 178.0(8)
C14 C15 C16 C11 -0.5(15)
C5 N1 C2 N3 -0.1(10)
C11 N1 C2 N3 178.1(8)
C5 N1 C2 C21 179.4(8)
C11 N1 C2 C21 -2.5(14)
N1 C2 N3 C4 1.7(9)
C21 C2 N3 C4 -177.8(9)
C2 N3 C4 C5 -2.7(9)
C2 N3 C4 N4 -176.0(8)
N3 C4 N4 O42 -2.9(12)
C5 C4 N4 O42 -175.1(8)
N3 C4 N4 O41 178.8(7)
C5 C4 N4 O41 6.6(13)
C2 N1 C5 C4 -1.5(9)
C11 N1 C5 C4 -179.6(8)
C2 N1 C5 Br5 -179.0(6)
C11 N1 C5 Br5 2.9(12)
N3 C4 C5 N1 2.6(9)
N4 C4 C5 N1 175.3(8)
N3 C4 C5 Br5 179.5(6)
N4 C4 C5 Br5 -7.8(13)

loop_
_cod_related_entry_id
_cod_related_entry_database
_cod_related_entry_code
1 ChemSpider 4052484
